data_1510719
loop_
_publ_author_name
'Nowogrocki, G.'
'Penin, N.'
'Touboul, M.'

_publ_section_title
;
 Crystal structure of a new lithium indium borate Li3 In B2 O6
;
_journal_name_full 'Solid State Sciences'
_journal_page_first 461
_journal_page_last 468
_journal_paper_doi 10.1016/S1293-2558(00)01144-4
_journal_volume 3
_journal_year 2001
_chemical_formula_sum 'B2 In Li3 O6'
_chemical_name_systematic 'Li3 In (B2 O6)'
_space_group_IT_number 14
_symmetry_space_group_name_Hall '-P 2yn'
_symmetry_space_group_name_H-M 'P 1 21/n 1'
_cell_angle_alpha 90
_cell_angle_beta 91.112
_cell_angle_gamma 90
_cell_formula_units_Z 4
_cell_length_a 5.168
_cell_length_b 8.899
_cell_length_c 10.099
_cell_volume 464.366
_citation_journal_id_ASTM SSSCFJ
_cod_data_source_file boron_204.cif
_cod_data_source_block B2In1Li3O6
_cod_original_cell_volume 464.3659
_cod_original_sg_symbol_Hall '-P 2ybc (x-z,y,z)'
_cod_original_formula_sum 'B2 In1 Li3 O6'
_cod_database_code 1510719

loop_
_symmetry_equiv_pos_as_xyz
x,y,z
-x+1/2,y+1/2,-z+1/2
-x,-y,-z
x-1/2,-y-1/2,z-1/2

loop_
_atom_site_label
_atom_site_type_symbol
_atom_site_fract_x
_atom_site_fract_y
_atom_site_fract_z
_atom_site_occupancy
_atom_site_U_iso_or_equiv
O6 O-2 0.2001 0.0374 0.3612 1 0.0
O1 O-2 0.4043 0.1539 0.0899 1 0.0
O3 O-2 0.8264 0.055 0.1208 1 0.0
B1 B+3 0.6629 0.1736 0.1201 1 0.0
Li1 Li+1 0.828 0.346 0.381 1 0.0
O5 O-2 0.2046 0.2992 0.3356 1 0.0
O4 O-2 0.5885 0.1704 0.4109 1 0.0
Li2 Li+1 0.657 0.525 0.169 1 0.0
Li3 Li+1 0.324 0.485 0.399 1 0.0
B2 B+3 0.3329 0.1681 0.3689 1 0.0
O2 O-2 0.7515 0.3171 0.1502 1 0.0
In1 In+3 0.14845 0.32611 0.12343 1 0.0
